data_7062495
loop_
_publ_author_name
'Klepcov\'a, Zuzana'
'\<Spakov\'a, Ivana'
'Madreiter-Sokolowski, Corina T.'
'Graier, Wolfgang'
'Kalinov\'a, Katar\'ina'
'Samo\<lov\'a, Erika'
'Smolkov\'a, Romana'
'Smolko, Luk\'a\<s'
'Rabajdov\'a, Miroslava'

_publ_section_title
;
 Investigation of novel Mn(ii) fenamato complexes with neocuproine and
 their effects on endometrial cell lines
;
_journal_issue 28
_journal_name_full 'New Journal of Chemistry'
_journal_page_first 13088
_journal_page_last 13097
_journal_paper_doi 10.1039/D3NJ00412K
_journal_volume 47
_journal_year 2023
_chemical_formula_moiety 'C40 H32 Mn N4 O4'
_chemical_formula_sum 'C40 H32 Mn N4 O4'
_chemical_formula_weight 687.7
_space_group_IT_number 19
_space_group_name_Hall 'P 2ac 2ab'
_space_group_name_H-M_alt 'P 21 21 21'
_symmetry_cell_setting orthorhombic
_symmetry_Int_Tables_number 19
_symmetry_space_group_name_Hall 'P 2ac 2ab'
_symmetry_space_group_name_H-M 'P 21 21 21'
_audit_update_record
;
2023-02-06 deposited with the CCDC.	2023-05-18 downloaded from the CCDC.
;
_cell_angle_alpha 90
_cell_angle_beta 90
_cell_angle_gamma 90
_cell_formula_units_Z 4
_cell_length_a 9.6882(2)
_cell_length_b 13.2014(2)
_cell_length_c 25.3636(4)
_cell_measurement_reflns_used 22091
_cell_measurement_temperature 95.00(10)
_cell_measurement_theta_max 74.25
_cell_measurement_theta_min 4.8
_cell_volume 3243.95(10)
_computing_cell_refinement 'CrysAlisPro 1.171.39.35c (Rigaku OD, 2017)'
_computing_data_collection 'CrysAlisPro 1.171.39.35c (Rigaku OD, 2017)'
_computing_data_reduction 'CrysAlisPro 1.171.39.35c (Rigaku OD, 2017)'
_diffrn_ambient_temperature 95
_diffrn_detector 'CCD plate'
_diffrn_detector_area_resol_mean 5.2027
_diffrn_measured_fraction_theta_full 0.99
_diffrn_measured_fraction_theta_max 0.99
_diffrn_measurement_device 'four-circle diffractometer'
_diffrn_measurement_device_type 'SuperNova, Dual, Cu at home/near, AtlasS2'
_diffrn_measurement_method '\w scans'
_diffrn_radiation_monochromator mirror
_diffrn_radiation_probe x-ray
_diffrn_radiation_source 'X-ray tube'
_diffrn_radiation_type 'Cu K\a'
_diffrn_radiation_wavelength 1.54184
_diffrn_reflns_av_R_equivalents 0.0294
_diffrn_reflns_av_unetI/netI 0.0195
_diffrn_reflns_limit_h_max 10
_diffrn_reflns_limit_h_min -12
_diffrn_reflns_limit_k_max 16
_diffrn_reflns_limit_k_min -16
_diffrn_reflns_limit_l_max 31
_diffrn_reflns_limit_l_min -31
_diffrn_reflns_number 36894
_diffrn_reflns_theta_full 74.52
_diffrn_reflns_theta_max 74.52
_diffrn_reflns_theta_min 3.49
_diffrn_source 'micro-focus sealed X-ray tube'
_exptl_absorpt_coefficient_mu 3.715
_exptl_absorpt_correction_T_max 1
_exptl_absorpt_correction_T_min 0.712
_exptl_absorpt_correction_type multi-scan
_exptl_absorpt_process_details
;
CrysAlisPro 1.171.39.35c (Rigaku Oxford Diffraction, 2017)
Empirical absorption correction using spherical harmonics,
 implemented in SCALE3 ABSPACK scaling algorithm.
;
_exptl_crystal_colour yellow
_exptl_crystal_density_diffrn 1.408
_exptl_crystal_description needle
_exptl_crystal_F_000 1428
_exptl_crystal_preparation Luminescent
_exptl_crystal_recrystallization_method 'Re-crystallisation from solvent: MeOH'
_exptl_crystal_size_max 0.202
_exptl_crystal_size_mid 0.076
_exptl_crystal_size_min 0.032
_refine_diff_density_max 0.47
_refine_diff_density_min -0.24
_refine_ls_abs_structure_details '  2843 of Friedel pairs used in the refinement'
_refine_ls_extinction_method none
_refine_ls_goodness_of_fit_gt 1.9340
_refine_ls_goodness_of_fit_ref 1.9660
_refine_ls_hydrogen_treatment mixed
_refine_ls_number_constraints 120
_refine_ls_number_parameters 450
_refine_ls_number_reflns 6559
_refine_ls_number_restraints 0
_refine_ls_R_factor_all 0.0277
_refine_ls_R_factor_gt 0.0259
_refine_ls_shift/su_max 0.0282
_refine_ls_shift/su_mean 0.0027
_refine_ls_structure_factor_coef Fsqd
_refine_ls_weighting_details w=1/(\s^2^(I)+0.0004I^2^)
_refine_ls_weighting_scheme sigma
_refine_ls_wR_factor_gt 0.0656
_refine_ls_wR_factor_ref 0.0686
_reflns_number_gt 6230
_reflns_number_total 6559
_reflns_threshold_expression I>3\s(I)
_cod_data_source_file d3nj00412k2.cif
_cod_data_source_block I_CCDC1
_cod_depositor_comments
;
The following automatic conversions were performed:

data item '_diffrn_radiation_probe' value 'X-ray' was changed to
'x-ray' in accordance with the
/home/data/users/saulius/crontab/automatic-downloads/rss-feeds/RSC/lib/dictionaries/cif_core.dic
dictionary named 'cif_core.dic' version 2.4.2 last updated on
2011-04-26.

Automatic conversion script
Id: cif_fix_values 8170 2020-07-09 18:12:32Z antanas 

 Adding full bibliography for 7062494--7062495.cif.
;
_cod_database_code 7062495

loop_
_space_group_symop_id
_space_group_symop_operation_xyz
1 x,y,z
2 -x+1/2,-y,z+1/2
3 -x,y+1/2,-z+1/2
4 x+1/2,-y+1/2,-z

loop_
_atom_site_label
_atom_site_type_symbol
_atom_site_fract_x
_atom_site_fract_y
_atom_site_fract_z
_atom_site_adp_type
_atom_site_U_iso_or_equiv
_atom_site_site_symmetry_multiplicity
_atom_site_occupancy
_atom_site_calc_flag
_atom_site_refinement_flags
_atom_site_disorder_assembly
_atom_site_disorder_group
Mn1 Mn 0.58999(3) 0.332128(19) 0.624049(10) Uani 0.01720(7) 4 1 d . . .
O3 O 0.61870(12) 0.18255(9) 0.58620(5) Uani 0.0213(3) 4 1 d . . .
O4 O 0.75924(14) 0.22776(9) 0.64964(5) Uani 0.0234(4) 4 1 d . . .
N4 N 0.36604(14) 0.33693(11) 0.60439(5) Uani 0.0179(4) 4 1 d . . .
O1 O 0.66039(16) 0.42250(12) 0.56358(6) Uani 0.0354(5) 4 1 d . . .
O2 O 0.77654(16) 0.48982(12) 0.62949(6) Uani 0.0357(5) 4 1 d . . .
N2 N 0.98424(17) 0.11306(12) 0.66721(6) Uani 0.0227(4) 4 1 d . . .
N3 N 0.48735(16) 0.36185(10) 0.70070(6) Uani 0.0168(4) 4 1 d . . .
N1 N 1.00113(18) 0.60112(13) 0.60156(6) Uani 0.0259(5) 4 1 d . . .
C14 C 0.71998(17) 0.16313(13) 0.61545(6) Uani 0.0172(4) 4 1 d . . .
C3 C 0.93862(19) 0.60629(13) 0.55242(7) Uani 0.0207(5) 4 1 d . . .
C38 C 0.34648(18) 0.36759(12) 0.69737(7) Uani 0.0162(4) 4 1 d . . .
C30 C 0.2620(2) 0.38319(13) 0.74185(7) Uani 0.0209(5) 4 1 d . . .
C36 C 0.30884(19) 0.32526(14) 0.55708(7) Uani 0.0215(5) 4 1 d . . .
C31 C 0.11568(19) 0.39153(14) 0.73587(7) Uani 0.0234(5) 4 1 d . . .
C35 C 0.16422(19) 0.33123(15) 0.54953(7) Uani 0.0230(5) 4 1 d . . .
C33 C 0.13818(19) 0.36191(13) 0.64218(7) Uani 0.0201(5) 4 1 d . . .
C37 C 0.28306(18) 0.35555(11) 0.64655(7) Uani 0.0175(4) 4 1 d . . .
C32 C 0.05532(18) 0.38119(14) 0.68798(7) Uani 0.0223(5) 4 1 d . . .
C39 C 0.70256(19) 0.36584(13) 0.75001(7) Uani 0.0223(5) 4 1 d . . .
C22 C 1.2249(2) 0.09455(14) 0.64082(9) Uani 0.0293(6) 4 1 d . . .
C18 C 0.9183(2) -0.12448(13) 0.59534(7) Uani 0.0234(5) 4 1 d . . .
C9 C 1.2423(2) 0.58173(13) 0.57311(7) Uani 0.0232(5) 4 1 d . . .
C16 C 0.92099(20) 0.04368(12) 0.63442(6) Uani 0.0191(4) 4 1 d . . .
C26 C 1.1678(2) 0.12909(15) 0.73129(9) Uani 0.0300(6) 4 1 d . . .
C2 C 0.8143(2) 0.55365(13) 0.54214(7) Uani 0.0233(5) 4 1 d . . .
C1 C 0.7474(2) 0.48532(15) 0.58179(8) Uani 0.0273(6) 4 1 d . . .
C20 C 0.73122(20) -0.01097(13) 0.57831(7) Uani 0.0209(5) 4 1 d . . .
C19 C 0.7931(2) -0.10439(14) 0.57086(7) Uani 0.0250(5) 4 1 d . . .
C8 C 1.1448(2) 0.60640(13) 0.61113(7) Uani 0.0248(5) 4 1 d . . .
C29 C 0.3283(2) 0.38745(13) 0.79118(7) Uani 0.0237(5) 4 1 d . . .
C34 C 0.08055(19) 0.34839(13) 0.59159(7) Uani 0.0223(5) 4 1 d . . .
C21 C 1.12559(19) 0.11143(13) 0.67984(7) Uani 0.0217(5) 4 1 d . . .
C15 C 0.79348(19) 0.06402(13) 0.60982(6) Uani 0.0190(5) 4 1 d . . .
C28 C 0.4689(2) 0.37928(13) 0.79424(7) Uani 0.0216(5) 4 1 d . . .
C11 C 1.4270(2) 0.60632(15) 0.63585(9) Uani 0.0336(6) 4 1 d . . .
C27 C 0.54730(18) 0.36861(12) 0.74776(7) Uani 0.0180(5) 4 1 d . . .
C4 C 0.99482(19) 0.66756(14) 0.51241(7) Uani 0.0222(5) 4 1 d . . .
C7 C 0.7512(2) 0.56472(15) 0.49265(8) Uani 0.0275(6) 4 1 d . . .
C13 C 1.1899(2) 0.63173(16) 0.66196(8) Uani 0.0324(6) 4 1 d . . .
C6 C 0.8079(2) 0.62506(16) 0.45383(8) Uani 0.0291(6) 4 1 d . . .
C12 C 1.3303(3) 0.63094(17) 0.67376(9) Uani 0.0387(7) 4 1 d . . .
C17 C 0.98175(18) -0.05210(13) 0.62622(7) Uani 0.0207(5) 4 1 d . . .
C5 C 0.9304(2) 0.67625(14) 0.46396(7) Uani 0.0258(5) 4 1 d . . .
C25 C 1.3086(3) 0.13052(16) 0.74359(11) Uani 0.0419(7) 4 1 d . . .
C23 C 1.3644(2) 0.09417(15) 0.65334(11) Uani 0.0380(7) 4 1 d . . .
C10 C 1.3826(2) 0.58221(14) 0.58561(9) Uani 0.0300(6) 4 1 d . . .
C40 C 0.4002(2) 0.30362(18) 0.51100(7) Uani 0.0337(6) 4 1 d . . .
C24 C 1.4054(3) 0.11282(15) 0.70458(12) Uani 0.0458(8) 4 1 d . . .
H1c31 H 0.059349 0.40465 0.766247 Uiso 0.0281 4 1 d . . .
H1c35 H 0.12557 0.323195 0.514925 Uiso 0.0276 4 1 d . . .
H1c32 H -0.0431 0.386776 0.684688 Uiso 0.0267 4 1 d . . .
H1c39 H 0.732554 0.379432 0.785385 Uiso 0.0267 4 1 d . . .
H2c39 H 0.734492 0.300087 0.739404 Uiso 0.0267 4 1 d . . .
H3c39 H 0.739609 0.416234 0.726682 Uiso 0.0267 4 1 d . . .
H1c22 H 1.196404 0.083132 0.605059 Uiso 0.0352 4 1 d . . .
H1c18 H 0.961147 -0.189441 0.590739 Uiso 0.0281 4 1 d . . .
H1c9 H 1.213047 0.564294 0.538098 Uiso 0.0279 4 1 d . . .
H1c26 H 1.100456 0.140315 0.758437 Uiso 0.036 4 1 d . . .
H1c20 H 0.644249 0.002949 0.561679 Uiso 0.0251 4 1 d . . .
H1c19 H 0.750031 -0.154664 0.549024 Uiso 0.03 4 1 d . . .
H1c29 H 0.274814 0.396094 0.822723 Uiso 0.0284 4 1 d . . .
H1c34 H -0.017689 0.351306 0.58688 Uiso 0.0267 4 1 d . . .
H1c28 H 0.513977 0.380813 0.827935 Uiso 0.0259 4 1 d . . .
H1c11 H 1.523563 0.605965 0.644272 Uiso 0.0403 4 1 d . . .
H1c4 H 1.079033 0.703842 0.518845 Uiso 0.0267 4 1 d . . .
H1c7 H 0.666482 0.52945 0.485633 Uiso 0.0331 4 1 d . . .
H1c13 H 1.123987 0.649639 0.688641 Uiso 0.0389 4 1 d . . .
H1c6 H 0.763159 0.631591 0.420221 Uiso 0.0349 4 1 d . . .
H1c12 H 1.360253 0.647745 0.708753 Uiso 0.0464 4 1 d . . .
H1c17 H 1.06889 -0.067247 0.642424 Uiso 0.0249 4 1 d . . .
H1c5 H 0.970732 0.718018 0.437078 Uiso 0.031 4 1 d . . .
H1c25 H 1.337958 0.143769 0.779076 Uiso 0.0503 4 1 d . . .
H1c23 H 1.432037 0.081017 0.626527 Uiso 0.0456 4 1 d . . .
H1c10 H 1.449143 0.565553 0.55895 Uiso 0.036 4 1 d . . .
H1c40 H 0.348945 0.267517 0.484627 Uiso 0.0405 4 1 d . . .
H2c40 H 0.433343 0.366239 0.49649 Uiso 0.0405 4 1 d . . .
H3c40 H 0.477147 0.263212 0.522272 Uiso 0.0405 4 1 d . . .
H1c24 H 1.501847 0.11351 0.713193 Uiso 0.0549 4 1 d . . .
H1n2 H 0.941(3) 0.168(2) 0.6735(10) Uiso 0.039(7) 4 1 d . . .
H1n1 H 0.948(3) 0.569(2) 0.6264(14) Uiso 0.064(10) 4 1 d . . .

loop_
_atom_site_aniso_label
_atom_site_aniso_type_symbol
_atom_site_aniso_U_11
_atom_site_aniso_U_22
_atom_site_aniso_U_33
_atom_site_aniso_U_12
_atom_site_aniso_U_13
_atom_site_aniso_U_23
Mn1 Mn 0.01185(12) 0.02279(12) 0.01694(11) 0.00240(10) 0.00056(11) -0.00064(10)
O3 O 0.0158(6) 0.0270(6) 0.0211(5) 0.0041(5) -0.0009(5) -0.0022(4)
O4 O 0.0194(7) 0.0254(6) 0.0256(6) 0.0057(5) -0.0040(5) -0.0055(5)
N4 N 0.0146(7) 0.0223(6) 0.0167(6) 0.0014(5) -0.0011(5) -0.0012(5)
O1 O 0.0224(8) 0.0404(8) 0.0434(9) -0.0048(6) 0.0067(6) 0.0128(6)
O2 O 0.0259(8) 0.0532(8) 0.0280(7) 0.0093(6) 0.0102(6) 0.0156(6)
N2 N 0.0161(8) 0.0243(7) 0.0276(8) 0.0021(6) -0.0016(6) -0.0046(6)
N3 N 0.0156(7) 0.0185(6) 0.0165(6) 0.0012(5) 0.0008(6) -0.0010(5)
N1 N 0.0225(8) 0.0355(8) 0.0197(7) 0.0034(7) 0.0012(6) 0.0004(6)
C14 C 0.0098(7) 0.0252(7) 0.0165(7) 0.0000(6) 0.0028(6) 0.0009(6)
C3 C 0.0200(10) 0.0219(8) 0.0202(8) 0.0047(6) 0.0007(7) -0.0007(6)
C38 C 0.0117(8) 0.0180(7) 0.0190(8) 0.0008(6) 0.0037(6) -0.0003(6)
C30 C 0.0207(9) 0.0222(8) 0.0196(8) 0.0010(7) 0.0001(7) -0.0006(6)
C36 C 0.0199(9) 0.0259(8) 0.0186(7) 0.0008(7) -0.0021(7) -0.0024(6)
C31 C 0.0170(9) 0.0297(9) 0.0236(8) 0.0038(7) 0.0072(7) 0.0000(7)
C35 C 0.0198(9) 0.0279(8) 0.0214(8) 0.0005(7) -0.0050(7) -0.0028(7)
C33 C 0.0159(8) 0.0228(8) 0.0216(8) 0.0012(6) 0.0001(7) -0.0006(6)
C37 C 0.0147(8) 0.0189(7) 0.0188(7) -0.0005(6) 0.0019(7) -0.0002(5)
C32 C 0.0100(9) 0.0287(9) 0.0281(9) 0.0023(6) 0.0041(7) 0.0008(7)
C39 C 0.0164(9) 0.0281(8) 0.0223(8) 0.0023(7) -0.0019(7) -0.0026(6)
C22 C 0.0242(10) 0.0238(8) 0.0400(11) 0.0005(7) 0.0036(9) 0.0059(7)
C18 C 0.0249(10) 0.0231(8) 0.0222(8) 0.0025(7) 0.0023(8) -0.0022(6)
C9 C 0.0210(10) 0.0243(8) 0.0243(9) 0.0002(7) 0.0011(7) 0.0018(6)
C16 C 0.0171(8) 0.0238(7) 0.0165(7) -0.0015(7) 0.0028(7) 0.0003(5)
C26 C 0.0311(11) 0.0255(9) 0.0334(10) -0.0001(8) -0.0096(9) -0.0002(7)
C2 C 0.0205(9) 0.0252(8) 0.0242(8) 0.0043(7) 0.0039(7) 0.0032(7)
C1 C 0.0122(9) 0.0320(9) 0.0378(11) 0.0064(7) 0.0038(8) 0.0071(8)
C20 C 0.0181(9) 0.0279(8) 0.0168(8) -0.0003(7) -0.0008(7) -0.0008(6)
C19 C 0.0292(11) 0.0255(8) 0.0204(8) 0.0001(7) 0.0004(8) -0.0033(6)
C8 C 0.0279(10) 0.0228(8) 0.0235(9) -0.0002(7) -0.0023(7) -0.0014(6)
C29 C 0.0270(10) 0.0249(8) 0.0192(8) 0.0010(7) 0.0028(7) -0.0024(7)
C34 C 0.0132(8) 0.0262(8) 0.0275(8) 0.0007(7) -0.0032(7) -0.0009(6)
C21 C 0.0148(9) 0.0196(8) 0.0308(9) -0.0013(6) -0.0047(7) 0.0021(6)
C15 C 0.0184(9) 0.0235(8) 0.0152(7) 0.0015(6) 0.0016(6) 0.0008(6)
C28 C 0.0212(9) 0.0260(8) 0.0175(8) -0.0003(7) -0.0002(7) -0.0027(6)
C11 C 0.0251(11) 0.0289(9) 0.0468(12) -0.0031(8) -0.0116(9) 0.0010(8)
C27 C 0.0170(9) 0.0189(7) 0.0183(8) -0.0014(6) -0.0020(6) -0.0010(6)
C4 C 0.0192(9) 0.0217(7) 0.0258(8) 0.0001(7) 0.0040(7) -0.0004(7)
C7 C 0.0190(10) 0.0346(10) 0.0290(9) -0.0005(8) -0.0030(8) 0.0025(7)
C13 C 0.0346(12) 0.0366(10) 0.0262(9) 0.0021(9) -0.0061(9) -0.0089(7)
C6 C 0.0244(11) 0.0390(10) 0.0238(9) 0.0025(8) -0.0033(8) 0.0050(7)
C12 C 0.0471(14) 0.0336(10) 0.0352(11) 0.0009(9) -0.0153(10) -0.0077(8)
C17 C 0.0157(8) 0.0260(8) 0.0204(7) 0.0019(6) 0.0016(7) 0.0020(6)
C5 C 0.0262(10) 0.0266(8) 0.0247(8) 0.0042(8) 0.0045(7) 0.0051(7)
C25 C 0.0416(14) 0.0266(9) 0.0576(15) -0.0022(9) -0.0299(12) 0.0001(9)
C23 C 0.0178(10) 0.0245(9) 0.0716(17) -0.0016(7) 0.0028(10) 0.0061(9)
C10 C 0.0288(12) 0.0249(8) 0.0364(10) 0.0002(7) -0.0012(9) 0.0054(7)
C40 C 0.0204(10) 0.0611(13) 0.0197(8) 0.0067(9) -0.0031(8) -0.0056(8)
C24 C 0.0213(11) 0.0226(9) 0.0935(19) -0.0001(9) -0.0223(13) 0.0022(10)

loop_
_atom_type_symbol
_atom_type_scat_dispersion_real
_atom_type_scat_dispersion_imag
_atom_type_scat_source
C 0.0181 0.0091 'International Tables Vol C tables 4.2.6.8 and 6.1.1.1'
H 0.0000 0.0000 'International Tables Vol C tables 4.2.6.8 and 6.1.1.1'
Mn -0.5299 2.8052 'International Tables Vol C tables 4.2.6.8 and 6.1.1.1'
N 0.0311 0.0180 'International Tables Vol C tables 4.2.6.8 and 6.1.1.1'
O 0.0492 0.0322 'International Tables Vol C tables 4.2.6.8 and 6.1.1.1'

loop_
_exptl_crystal_face_index_h
_exptl_crystal_face_index_k
_exptl_crystal_face_index_l
_exptl_crystal_face_perp_dist
? ? ? ?

loop_
_geom_angle_atom_site_label_1
_geom_angle_atom_site_label_2
_geom_angle_atom_site_label_3
_geom_angle_site_symmetry_1
_geom_angle_site_symmetry_2
_geom_angle_site_symmetry_3
_geom_angle
_geom_angle_publ_flag
C36 N4 C37 . . . 118.92(15) ?
Mn1 O1 C1 . . . 109.11(14) ?
C16 N2 C21 . . . 124.00(16) ?
C16 N2 H1n2 . . . 117.4(18) ?
C21 N2 H1n2 . . . 116.5(18) ?
C38 N3 C27 . . . 119.13(15) ?
C3 N1 C8 . . . 125.53(16) ?
C3 N1 H1n1 . . . 113(2) ?
C8 N1 H1n1 . . . 117(2) ?
O3 C14 O4 . . . 119.88(16) ?
O3 C14 C15 . . . 119.58(15) ?
O4 C14 C15 . . . 120.55(15) ?
N1 C3 C2 . . . 120.86(16) ?
N1 C3 C4 . . . 120.48(17) ?
C2 C3 C4 . . . 118.62(16) ?
N3 C38 C30 . . . 122.50(16) ?
N3 C38 C37 . . . 118.40(15) ?
C30 C38 C37 . . . 119.10(16) ?
C38 C30 C31 . . . 120.13(16) ?
C38 C30 C29 . . . 116.93(17) ?
C31 C30 C29 . . . 122.92(17) ?
N4 C36 C35 . . . 121.84(16) ?
N4 C36 C40 . . . 118.74(17) ?
C35 C36 C40 . . . 119.41(16) ?
C30 C31 C32 . . . 121.01(17) ?
C30 C31 H1c31 . . . 119.49 ?
C32 C31 H1c31 . . . 119.49 ?
C36 C35 C34 . . . 119.54(17) ?
C36 C35 H1c35 . . . 120.23 ?
C34 C35 H1c35 . . . 120.23 ?
C37 C33 C32 . . . 120.25(16) ?
C37 C33 C34 . . . 117.24(16) ?
C32 C33 C34 . . . 122.51(17) ?
N4 C37 C38 . . . 118.19(16) ?
N4 C37 C33 . . . 122.50(16) ?
C38 C37 C33 . . . 119.30(16) ?
C31 C32 C33 . . . 120.14(17) ?
C31 C32 H1c32 . . . 119.93 ?
C33 C32 H1c32 . . . 119.93 ?
C27 C39 H1c39 . . . 109.47 ?
C27 C39 H2c39 . . . 109.47 ?
C27 C39 H3c39 . . . 109.47 ?
H1c39 C39 H2c39 . . . 109.47 ?
H1c39 C39 H3c39 . . . 109.47 ?
H2c39 C39 H3c39 . . . 109.47 ?
C21 C22 C23 . . . 120.6(2) ?
C21 C22 H1c22 . . . 119.71 ?
C23 C22 H1c22 . . . 119.71 ?
C19 C18 C17 . . . 120.73(17) ?
C19 C18 H1c18 . . . 119.64 ?
C17 C18 H1c18 . . . 119.64 ?
C8 C9 C10 . . . 120.23(18) ?
C8 C9 H1c9 . . . 119.88 ?
C10 C9 H1c9 . . . 119.88 ?
N2 C16 C15 . . . 121.95(16) ?
N2 C16 C17 . . . 119.89(16) ?
C15 C16 C17 . . . 118.12(15) ?
C21 C26 C25 . . . 120.0(2) ?
C21 C26 H1c26 . . . 120.02 ?
C25 C26 H1c26 . . . 120.02 ?
C3 C2 C1 . . . 122.72(17) ?
C3 C2 C7 . . . 118.98(17) ?
C1 C2 C7 . . . 118.30(17) ?
O1 C1 O2 . . . 122.42(19) ?
O1 C1 C2 . . . 115.87(18) ?
O2 C1 C2 . . . 121.71(18) ?
C19 C20 C15 . . . 121.21(17) ?
C19 C20 H1c20 . . . 119.4 ?
C15 C20 H1c20 . . . 119.4 ?
C18 C19 C20 . . . 119.19(17) ?
C18 C19 H1c19 . . . 120.4 ?
C20 C19 H1c19 . . . 120.4 ?
N1 C8 C9 . . . 122.58(17) ?
N1 C8 C13 . . . 118.44(18) ?
C9 C8 C13 . . . 118.86(19) ?
C30 C29 C28 . . . 120.08(17) ?
C30 C29 H1c29 . . . 119.96 ?
C28 C29 H1c29 . . . 119.96 ?
C35 C34 C33 . . . 119.94(17) ?
C35 C34 H1c34 . . . 120.03 ?
C33 C34 H1c34 . . . 120.03 ?
N2 C21 C22 . . . 120.74(17) ?
N2 C21 C26 . . . 119.91(18) ?
C22 C21 C26 . . . 119.33(18) ?
C14 C15 C16 . . . 122.77(15) ?
C14 C15 C20 . . . 117.71(16) ?
C16 C15 C20 . . . 119.52(16) ?
C29 C28 C27 . . . 119.79(17) ?
C29 C28 H1c28 . . . 120.1 ?
C27 C28 H1c28 . . . 120.1 ?
C12 C11 C10 . . . 119.0(2) ?
C12 C11 H1c11 . . . 120.5 ?
C10 C11 H1c11 . . . 120.49 ?
N3 C27 C39 . . . 117.94(16) ?
N3 C27 C28 . . . 121.45(17) ?
C39 C27 C28 . . . 120.60(16) ?
C3 C4 C5 . . . 120.92(17) ?
C3 C4 H1c4 . . . 119.54 ?
C5 C4 H1c4 . . . 119.54 ?
C2 C7 C6 . . . 121.63(19) ?
C2 C7 H1c7 . . . 119.18 ?
C6 C7 H1c7 . . . 119.18 ?
C8 C13 C12 . . . 120.0(2) ?
C8 C13 H1c13 . . . 119.99 ?
C12 C13 H1c13 . . . 119.99 ?
C7 C6 C5 . . . 119.24(18) ?
C7 C6 H1c6 . . . 120.38 ?
C5 C6 H1c6 . . . 120.38 ?
C11 C12 C13 . . . 121.0(2) ?
C11 C12 H1c12 . . . 119.52 ?
C13 C12 H1c12 . . . 119.52 ?
C18 C17 C16 . . . 121.22(17) ?
C18 C17 H1c17 . . . 119.39 ?
C16 C17 H1c17 . . . 119.39 ?
C4 C5 C6 . . . 120.62(18) ?
C4 C5 H1c5 . . . 119.69 ?
C6 C5 H1c5 . . . 119.69 ?
C26 C25 C24 . . . 119.9(2) ?
C26 C25 H1c25 . . . 120.03 ?
C24 C25 H1c25 . . . 120.03 ?
C22 C23 C24 . . . 119.6(2) ?
C22 C23 H1c23 . . . 120.19 ?
C24 C23 H1c23 . . . 120.19 ?
C9 C10 C11 . . . 120.9(2) ?
C9 C10 H1c10 . . . 119.55 ?
C11 C10 H1c10 . . . 119.55 ?
C36 C40 H1c40 . . . 109.47 ?
C36 C40 H2c40 . . . 109.47 ?
C36 C40 H3c40 . . . 109.47 ?
H1c40 C40 H2c40 . . . 109.47 ?
H1c40 C40 H3c40 . . . 109.47 ?
H2c40 C40 H3c40 . . . 109.47 ?
C25 C24 C23 . . . 120.6(2) ?
C25 C24 H1c24 . . . 119.71 ?
C23 C24 H1c24 . . . 119.71 ?

loop_
_geom_bond_atom_site_label_1
_geom_bond_atom_site_label_2
_geom_bond_site_symmetry_1
_geom_bond_site_symmetry_2
_geom_bond_distance
_geom_bond_publ_flag
Mn1 O1 . . 2.0593(16) ?
O3 C14 . . 1.257(2) ?
O4 C14 . . 1.275(2) ?
N4 C36 . . 1.331(2) ?
N4 C37 . . 1.360(2) ?
O1 C1 . . 1.269(3) ?
O2 C1 . . 1.244(3) ?
N2 C16 . . 1.381(2) ?
N2 C21 . . 1.407(2) ?
N2 H1n2 . . 0.85(3) ?
N3 C38 . . 1.369(2) ?
N3 C27 . . 1.330(2) ?
N1 C3 . . 1.387(2) ?
N1 C8 . . 1.414(3) ?
N1 H1n1 . . 0.92(3) ?
C14 C15 . . 1.497(2) ?
C3 C2 . . 1.415(3) ?
C3 C4 . . 1.407(3) ?
C38 C30 . . 1.409(3) ?
C38 C37 . . 1.437(2) ?
C30 C31 . . 1.430(3) ?
C30 C29 . . 1.407(3) ?
C36 C35 . . 1.416(3) ?
C36 C40 . . 1.494(3) ?
C31 C32 . . 1.355(3) ?
C31 H1c31 . . 0.96 ?
C35 C34 . . 1.359(3) ?
C35 H1c35 . . 0.96 ?
C33 C37 . . 1.410(3) ?
C33 C32 . . 1.435(3) ?
C33 C34 . . 1.411(3) ?
C32 H1c32 . . 0.96 ?
C39 C27 . . 1.506(3) ?
C39 H1c39 . . 0.96 ?
C39 H2c39 . . 0.96 ?
C39 H3c39 . . 0.96 ?
C22 C21 . . 1.398(3) ?
C22 C23 . . 1.388(3) ?
C22 H1c22 . . 0.96 ?
C18 C19 . . 1.388(3) ?
C18 C17 . . 1.380(3) ?
C18 H1c18 . . 0.96 ?
C9 C8 . . 1.388(3) ?
C9 C10 . . 1.396(3) ?
C9 H1c9 . . 0.96 ?
C16 C15 . . 1.410(3) ?
C16 C17 . . 1.410(2) ?
C26 C21 . . 1.387(3) ?
C26 C25 . . 1.399(3) ?
C26 H1c26 . . 0.96 ?
C2 C1 . . 1.499(3) ?
C2 C7 . . 1.404(3) ?
C20 C19 . . 1.384(3) ?
C20 C15 . . 1.408(2) ?
C20 H1c20 . . 0.96 ?
C19 H1c19 . . 0.96 ?
C8 C13 . . 1.402(3) ?
C29 C28 . . 1.369(3) ?
C29 H1c29 . . 0.96 ?
C34 H1c34 . . 0.96 ?
C28 C27 . . 1.409(3) ?
C28 H1c28 . . 0.96 ?
C11 C12 . . 1.381(3) ?
C11 C10 . . 1.382(3) ?
C11 H1c11 . . 0.96 ?
C4 C5 . . 1.383(3) ?
C4 H1c4 . . 0.96 ?
C7 C6 . . 1.380(3) ?
C7 H1c7 . . 0.96 ?
C13 C12 . . 1.393(4) ?
C13 H1c13 . . 0.96 ?
C6 C5 . . 1.390(3) ?
C6 H1c6 . . 0.96 ?
C12 H1c12 . . 0.96 ?
C17 H1c17 . . 0.96 ?
C5 H1c5 . . 0.96 ?
C25 C24 . . 1.383(4) ?
C25 H1c25 . . 0.96 ?
C23 C24 . . 1.381(4) ?
C23 H1c23 . . 0.96 ?
C10 H1c10 . . 0.96 ?
C40 H1c40 . . 0.96 ?
C40 H2c40 . . 0.96 ?
C40 H3c40 . . 0.96 ?
C24 H1c24 . . 0.96 ?

loop_
_geom_hbond_atom_site_label_D
_geom_hbond_atom_site_label_H
_geom_hbond_atom_site_label_A
_geom_hbond_site_symmetry_D
_geom_hbond_site_symmetry_H
_geom_hbond_site_symmetry_A
_geom_hbond_distance_DH
_geom_hbond_distance_HA
_geom_hbond_distance_DA
_geom_hbond_angle_DHA
_geom_hbond_publ_flag
C39 H2c39 O4 . . . 0.96 2.48 3.179(2) 129.57 ?
C40 H3c40 O3 . . . 0.96 2.38 3.267(2) 154.10 ?
N2 H1n2 O4 . . . 0.85(3) 2.02(3) 2.691(2) 135(2) ?
N1 H1n1 O2 . . . 0.92(3) 1.96(3) 2.719(2) 138(3) ?

loop_
_geom_torsion_atom_site_label_1
_geom_torsion_atom_site_label_2
_geom_torsion_atom_site_label_3
_geom_torsion_atom_site_label_4
_geom_torsion_site_symmetry_1
_geom_torsion_site_symmetry_2
_geom_torsion_site_symmetry_3
_geom_torsion_site_symmetry_4
_geom_torsion
_geom_torsion_publ_flag
? ? ? ? ? ? ? ? ? ?

loop_
_restr_angle_atom_site_label_1
_restr_angle_site_symmetry_1
_restr_angle_atom_site_label_2
_restr_angle_site_symmetry_2
_restr_angle_atom_site_label_3
_restr_angle_site_symmetry_3
_restr_angle_target
_restr_angle_target_weight_param
? ? ? ? ? ? ? ?

loop_
_restr_distance_atom_site_label_1
_restr_distance_site_symmetry_1
_restr_distance_atom_site_label_2
_restr_distance_site_symmetry_2
_restr_distance_target
_restr_distance_target_weight_param
? ? ? ? ? ?

loop_
_restr_equal_angle_atom_site_label_1
_restr_equal_angle_site_symmetry_1
_restr_equal_angle_atom_site_label_2
_restr_equal_angle_site_symmetry_2
_restr_equal_angle_atom_site_label_3
_restr_equal_angle_site_symmetry_3
_restr_equal_angle_class_class_id
_restr_equal_angle_class_target_weight_param
? ? ? ? ? ? ? ?

loop_
_restr_equal_distance_atom_site_label_1
_restr_equal_distance_site_symmetry_1
_restr_equal_distance_atom_site_label_2
_restr_equal_distance_site_symmetry_2
_restr_equal_distance_class_class_id
_restr_equal_distance_class_target_weight_param
? ? ? ? ? ?

loop_
_restr_equal_torsion_atom_site_label_1
_restr_equal_torsion_site_symmetry_1
_restr_equal_torsion_atom_site_label_2
_restr_equal_torsion_site_symmetry_2
_restr_equal_torsion_atom_site_label_3
_restr_equal_torsion_site_symmetry_3
_restr_equal_torsion_atom_site_label_4
_restr_equal_torsion_site_symmetry_4
_restr_equal_torsion_class_class_id
_restr_equal_torsion_class_target_weight_param
? ? ? ? ? ? ? ? ? ?

loop_
_restr_torsion_atom_site_label_1
_restr_torsion_site_symmetry_1
_restr_torsion_atom_site_label_2
_restr_torsion_site_symmetry_2
_restr_torsion_atom_site_label_3
_restr_torsion_site_symmetry_3
_restr_torsion_atom_site_label_4
_restr_torsion_site_symmetry_4
_restr_torsion_angle_target
_restr_torsion_weight_param
? ? ? ? ? ? ? ? ? ?

loop_
_twin_individual_id
_twin_individual_mass_fraction_refined
_twin_individual_twin_matrix_11
_twin_individual_twin_matrix_12
_twin_individual_twin_matrix_13
_twin_individual_twin_matrix_21
_twin_individual_twin_matrix_22
_twin_individual_twin_matrix_23
_twin_individual_twin_matrix_31
_twin_individual_twin_matrix_32
_twin_individual_twin_matrix_33
? ? ? ? ? ? ? ? ? ? ?

loop_
_jana_atom_site_adp_c_label
_jana_atom_site_adp_c_type_symbol
_jana_atom_site_adp_c_111
_jana_atom_site_adp_c_112
_jana_atom_site_adp_c_113
_jana_atom_site_adp_c_122
_jana_atom_site_adp_c_123
_jana_atom_site_adp_c_133
_jana_atom_site_adp_c_222
_jana_atom_site_adp_c_223
_jana_atom_site_adp_c_233
_jana_atom_site_adp_c_333
? ? ? ? ? ? ? ? ? ? ? ?

loop_
_jana_atom_site_adp_d_label
_jana_atom_site_adp_d_type_symbol
_jana_atom_site_adp_d_1111
_jana_atom_site_adp_d_1112
_jana_atom_site_adp_d_1113
_jana_atom_site_adp_d_1122
_jana_atom_site_adp_d_1123
_jana_atom_site_adp_d_1133
_jana_atom_site_adp_d_1222
_jana_atom_site_adp_d_1223
_jana_atom_site_adp_d_1233
_jana_atom_site_adp_d_1333
_jana_atom_site_adp_d_2222
_jana_atom_site_adp_d_2223
_jana_atom_site_adp_d_2233
_jana_atom_site_adp_d_2333
_jana_atom_site_adp_d_3333
? ? ? ? ? ? ? ? ? ? ? ? ? ? ? ? ?

loop_
_jana_atom_site_adp_e_label
_jana_atom_site_adp_e_type_symbol
_jana_atom_site_adp_e_11111
_jana_atom_site_adp_e_11112
_jana_atom_site_adp_e_11113
_jana_atom_site_adp_e_11122
_jana_atom_site_adp_e_11123
_jana_atom_site_adp_e_11133
_jana_atom_site_adp_e_11222
_jana_atom_site_adp_e_11223
_jana_atom_site_adp_e_11233
_jana_atom_site_adp_e_11333
_jana_atom_site_adp_e_12222
_jana_atom_site_adp_e_12223
_jana_atom_site_adp_e_12233
_jana_atom_site_adp_e_12333
_jana_atom_site_adp_e_13333
_jana_atom_site_adp_e_22222
_jana_atom_site_adp_e_22223
_jana_atom_site_adp_e_22233
_jana_atom_site_adp_e_22333
_jana_atom_site_adp_e_23333
_jana_atom_site_adp_e_33333
? ? ? ? ? ? ? ? ? ? ? ? ? ? ? ? ? ? ? ? ? ? ?

loop_
_jana_atom_site_adp_f_label
_jana_atom_site_adp_f_type_symbol
_jana_atom_site_adp_f_111111
_jana_atom_site_adp_f_111112
_jana_atom_site_adp_f_111113
_jana_atom_site_adp_f_111122
_jana_atom_site_adp_f_111123
_jana_atom_site_adp_f_111133
_jana_atom_site_adp_f_111222
_jana_atom_site_adp_f_111223
_jana_atom_site_adp_f_111233
_jana_atom_site_adp_f_111333
_jana_atom_site_adp_f_112222
_jana_atom_site_adp_f_112223
_jana_atom_site_adp_f_112233
_jana_atom_site_adp_f_112333
_jana_atom_site_adp_f_113333
_jana_atom_site_adp_f_122222
_jana_atom_site_adp_f_122223
_jana_atom_site_adp_f_122233
_jana_atom_site_adp_f_122333
_jana_atom_site_adp_f_123333
_jana_atom_site_adp_f_133333
_jana_atom_site_adp_f_222222
_jana_atom_site_adp_f_222223
_jana_atom_site_adp_f_222233
_jana_atom_site_adp_f_222333
_jana_atom_site_adp_f_223333
_jana_atom_site_adp_f_233333
_jana_atom_site_adp_f_333333
? ? ? ? ? ? ? ? ? ? ? ? ? ? ? ? ? ? ? ? ? ? ? ? ? ? ? ? ? ?
